data_4301488
loop_
_publ_author_name
'Adel Hamada'
'Pierre Braunstein'

_publ_contact_author_address
;

Institut Le Bel, rue Blaise Pascal, 67000 STRASBOURG, FRANCE

;
_publ_contact_author_email braunst@chimie.u-strasbg.fr
_publ_contact_author_fax 0390241322
_publ_contact_author_name
;

Pierre Braunstein

;
_publ_contact_author_phone 0390241308
_publ_section_title
;
Bis(diphenylphosphino)methane-Phosphonate Ligands and Their Pd(II), Ni(II)
and Cu(I) Complexes. Catalytic Oligomerization of Ethylene
;
_journal_name_full 'Inorganic Chemistry'
_journal_page_first 1624
_journal_page_last 1637
_journal_paper_doi 10.1021/ic8020436
_journal_volume 48
_journal_year 2009
_chemical_formula_moiety 'C74 H60 O6 P6 Pd'
_chemical_formula_sum 'C74 H60 O6 P6 Pd'
_chemical_formula_weight 1337.44
_chemical_name_systematic
; 
 ? 
;
_space_group_IT_number 14
_symmetry_cell_setting monoclinic
_symmetry_space_group_name_Hall '-P 2ybc'
_symmetry_space_group_name_H-M 'P 1 21/c 1'
_atom_sites_solution_hydrogens geom
_atom_sites_solution_primary direct
_atom_sites_solution_secondary difmap
_audit_creation_date 10-10-08
_audit_creation_method SHELXL-97
_cell_angle_alpha 90.00
_cell_angle_beta 100.0000(6)
_cell_angle_gamma 90.00
_cell_formula_units_Z 4
_cell_length_a 12.3080(2)
_cell_length_b 21.6970(3)
_cell_length_c 24.3410(4)
_cell_measurement_reflns_used 63479
_cell_measurement_temperature 173(2)
_cell_measurement_theta_max 30.034
_cell_measurement_theta_min 0.998
_cell_volume 6401.43(17)
_computing_cell_refinement 'Denzo (Nonius B.V., 1998)'
_computing_data_collection 'Collect (Nonius B.V., 1998)'
_computing_data_reduction 'Denzo (Nonius B.V., 1998)'
_computing_molecular_graphics 'PLATON 98 (Spek, 1998)'
_computing_publication_material 'SHELXL-97 (Sheldrick, 1997)'
_computing_structure_refinement 'SHELXL-97 (Sheldrick, 1997)'
_computing_structure_solution 'SHELXS-97 (Sheldrick, 1997)'
_diffrn_ambient_temperature 173(2)
_diffrn_measured_fraction_theta_full 0.991
_diffrn_measured_fraction_theta_max 0.991
_diffrn_measurement_device_type KappaCCD
_diffrn_measurement_method '\p scans'
_diffrn_radiation_monochromator graphite
_diffrn_radiation_source 'fine-focus sealed tube'
_diffrn_radiation_type MoK\a
_diffrn_radiation_wavelength 0.71073
_diffrn_reflns_av_R_equivalents 0.0478
_diffrn_reflns_av_sigmaI/netI 0.0789
_diffrn_reflns_limit_h_max 14
_diffrn_reflns_limit_h_min -17
_diffrn_reflns_limit_k_max 27
_diffrn_reflns_limit_k_min -30
_diffrn_reflns_limit_l_max 33
_diffrn_reflns_limit_l_min -34
_diffrn_reflns_number 44676
_diffrn_reflns_theta_full 30.06
_diffrn_reflns_theta_max 30.06
_diffrn_reflns_theta_min 1.27
_exptl_absorpt_coefficient_mu 0.494
_exptl_absorpt_correction_type none
_exptl_crystal_colour yellow
_exptl_crystal_density_diffrn 1.388
_exptl_crystal_density_method 'not measured'
_exptl_crystal_description prism
_exptl_crystal_F_000 2752
_exptl_crystal_size_max 0.10
_exptl_crystal_size_mid 0.10
_exptl_crystal_size_min 0.10
_refine_diff_density_max 0.660
_refine_diff_density_min -1.421
_refine_diff_density_rms 0.214
_refine_ls_extinction_method none
_refine_ls_goodness_of_fit_ref 1.050
_refine_ls_hydrogen_treatment constr
_refine_ls_matrix_type full
_refine_ls_number_parameters 784
_refine_ls_number_reflns 18610
_refine_ls_number_restraints 0
_refine_ls_restrained_S_all 1.050
_refine_ls_R_factor_all 0.0903
_refine_ls_R_factor_gt 0.0464
_refine_ls_shift/su_max 0.001
_refine_ls_shift/su_mean 0.000
_refine_ls_structure_factor_coef Fsqd
_refine_ls_weighting_details 'calc w=1/[\s^2^(Fo^2^)+(0.0524P)^2^+0.5065P] where P=(Fo^2^+2Fc^2^)/3'
_refine_ls_weighting_scheme calc
_refine_ls_wR_factor_gt 0.0986
_refine_ls_wR_factor_ref 0.1188
_reflns_number_gt 12494
_reflns_number_total 18610
_reflns_threshold_expression >2sigma(I)
_cod_data_source_file ic8020436_si_002.cif
_cod_data_source_block adel_braunstein_05_04
_cod_original_sg_symbol_H-M 'P 21/c'
_cod_database_code 4301488

loop_
_symmetry_equiv_pos_as_xyz
'x, y, z'
'-x, y+1/2, -z+1/2'
'-x, -y, -z'
'x, -y-1/2, z-1/2'

loop_
_atom_site_label
_atom_site_type_symbol
_atom_site_fract_x
_atom_site_fract_y
_atom_site_fract_z
_atom_site_U_iso_or_equiv
_atom_site_adp_type
_atom_site_occupancy
_atom_site_symmetry_multiplicity
_atom_site_calc_flag
_atom_site_refinement_flags
_atom_site_disorder_assembly
_atom_site_disorder_group
Pd Pd 0.294695(14) 0.067665(7) 0.261138(7) 0.02049(6) Uani 1 1 d . . .
P1 P 0.24907(5) 0.12695(3) 0.33333(3) 0.02204(13) Uani 1 1 d . . .
P2 P 0.18489(5) 0.00966(3) 0.31076(3) 0.02302(13) Uani 1 1 d . . .
P3 P 0.10917(5) 0.06587(3) 0.41597(3) 0.02409(13) Uani 1 1 d . . .
P4 P 0.40118(5) 0.12566(3) 0.20922(3) 0.02236(13) Uani 1 1 d . . .
P5 P 0.33980(5) 0.00715(3) 0.18951(3) 0.02233(13) Uani 1 1 d . . .
P6 P 0.47296(5) 0.06054(3) 0.10420(3) 0.02444(14) Uani 1 1 d . . .
O1 O 0.06400(14) 0.00570(7) 0.42792(7) 0.0308(4) Uani 1 1 d . . .
O2 O 0.02066(14) 0.12017(7) 0.40108(7) 0.0326(4) Uani 1 1 d . . .
O3 O 0.18279(14) 0.09751(7) 0.46968(7) 0.0281(4) Uani 1 1 d . . .
O4 O 0.45029(15) 0.00293(7) 0.07253(7) 0.0336(4) Uani 1 1 d . . .
O5 O 0.45017(14) 0.12135(7) 0.06649(7) 0.0278(4) Uani 1 1 d . . .
O6 O 0.59903(14) 0.07358(8) 0.12962(7) 0.0339(4) Uani 1 1 d . . .
C1 C 0.1570(2) 0.19059(10) 0.30854(10) 0.0247(5) Uani 1 1 d . . .
C2 C 0.0493(2) 0.17771(12) 0.28282(12) 0.0356(6) Uani 1 1 d . . .
H2 H 0.0219 0.1368 0.2831 0.043 Uiso 1 1 calc . . .
C3 C -0.0178(2) 0.22378(14) 0.25693(13) 0.0472(7) Uani 1 1 d . . .
H3 H -0.0910 0.2144 0.2393 0.057 Uiso 1 1 calc . . .
C4 C 0.0209(3) 0.28370(13) 0.25655(13) 0.0477(8) Uani 1 1 d . . .
H4 H -0.0256 0.3154 0.2386 0.057 Uiso 1 1 calc . . .
C5 C 0.1269(3) 0.29723(12) 0.28225(13) 0.0458(8) Uani 1 1 d . . .
H5 H 0.1533 0.3384 0.2826 0.055 Uiso 1 1 calc . . .
C6 C 0.1952(2) 0.25087(11) 0.30764(11) 0.0334(6) Uani 1 1 d . . .
H6 H 0.2688 0.2603 0.3246 0.040 Uiso 1 1 calc . . .
C7 C 0.35903(19) 0.16069(10) 0.38352(10) 0.0253(5) Uani 1 1 d . . .
C8 C 0.3385(2) 0.20097(11) 0.42556(11) 0.0332(6) Uani 1 1 d . . .
H8 H 0.2647 0.2116 0.4281 0.040 Uiso 1 1 calc . . .
C9 C 0.4242(2) 0.22520(11) 0.46304(12) 0.0400(7) Uani 1 1 d . . .
H9 H 0.4095 0.2529 0.4911 0.048 Uiso 1 1 calc . . .
C10 C 0.5321(3) 0.20936(13) 0.46004(12) 0.0446(7) Uani 1 1 d . . .
H10 H 0.5912 0.2267 0.4857 0.054 Uiso 1 1 calc . . .
C11 C 0.5538(2) 0.16856(15) 0.41988(12) 0.0491(8) Uani 1 1 d . . .
H11 H 0.6276 0.1567 0.4186 0.059 Uiso 1 1 calc . . .
C12 C 0.4678(2) 0.14495(13) 0.38148(11) 0.0371(6) Uani 1 1 d . . .
H12 H 0.4833 0.1176 0.3533 0.044 Uiso 1 1 calc . . .
C13 C 0.0466(2) -0.00986(10) 0.27495(10) 0.0266(5) Uani 1 1 d . . .
C14 C -0.0265(2) -0.04174(11) 0.30287(11) 0.0329(6) Uani 1 1 d . . .
H14 H -0.0017 -0.0573 0.3394 0.039 Uiso 1 1 calc . . .
C15 C -0.1352(2) -0.05059(12) 0.27729(13) 0.0410(7) Uani 1 1 d . . .
H15 H -0.1849 -0.0715 0.2966 0.049 Uiso 1 1 calc . . .
C16 C -0.1713(2) -0.02918(13) 0.22410(13) 0.0422(7) Uani 1 1 d . . .
H16 H -0.2458 -0.0353 0.2068 0.051 Uiso 1 1 calc . . .
C17 C -0.0994(2) 0.00121(13) 0.19564(12) 0.0424(7) Uani 1 1 d . . .
H17 H -0.1242 0.0154 0.1587 0.051 Uiso 1 1 calc . . .
C18 C 0.0089(2) 0.01095(11) 0.22121(11) 0.0327(6) Uani 1 1 d . . .
H18 H 0.0580 0.0322 0.2016 0.039 Uiso 1 1 calc . . .
C19 C 0.2414(2) -0.06316(10) 0.33961(11) 0.0257(5) Uani 1 1 d . . .
C20 C 0.2313(2) -0.11597(11) 0.30660(11) 0.0356(6) Uani 1 1 d . . .
H20 H 0.1905 -0.1145 0.2697 0.043 Uiso 1 1 calc . . .
C21 C 0.2802(3) -0.17063(11) 0.32716(14) 0.0455(7) Uani 1 1 d . . .
H21 H 0.2726 -0.2064 0.3044 0.055 Uiso 1 1 calc . . .
C22 C 0.3397(2) -0.17343(12) 0.38042(14) 0.0458(7) Uani 1 1 d . . .
H22 H 0.3725 -0.2111 0.3945 0.055 Uiso 1 1 calc . . .
C23 C 0.3515(2) -0.12147(13) 0.41322(13) 0.0444(7) Uani 1 1 d . . .
H23 H 0.3936 -0.1232 0.4498 0.053 Uiso 1 1 calc . . .
C24 C 0.3021(2) -0.06642(11) 0.39316(11) 0.0340(6) Uani 1 1 d . . .
H24 H 0.3100 -0.0308 0.4162 0.041 Uiso 1 1 calc . . .
C25 C 0.18122(19) 0.06650(9) 0.36133(10) 0.0242(5) Uani 1 1 d . . .
C26 C -0.0331(2) 0.14921(11) 0.43964(11) 0.0302(5) Uani 1 1 d . . .
C27 C -0.0526(2) 0.21171(12) 0.43183(12) 0.0386(6) Uani 1 1 d . . .
H27 H -0.0270 0.2330 0.4024 0.046 Uiso 1 1 calc . . .
C28 C -0.1100(3) 0.24284(13) 0.46762(14) 0.0508(8) Uani 1 1 d . . .
H28 H -0.1255 0.2855 0.4621 0.061 Uiso 1 1 calc . . .
C29 C -0.1445(3) 0.21235(14) 0.51073(14) 0.0531(8) Uani 1 1 d . . .
H29 H -0.1828 0.2341 0.5354 0.064 Uiso 1 1 calc . . .
C30 C -0.1237(2) 0.14979(14) 0.51857(13) 0.0473(7) Uani 1 1 d . . .
H30 H -0.1471 0.1288 0.5487 0.057 Uiso 1 1 calc . . .
C31 C -0.0686(2) 0.11793(12) 0.48217(12) 0.0379(6) Uani 1 1 d . . .
H31 H -0.0557 0.0749 0.4867 0.046 Uiso 1 1 calc . . .
C32 C 0.2408(2) 0.06170(10) 0.51293(10) 0.0284(5) Uani 1 1 d . . .
C33 C 0.3524(2) 0.05420(13) 0.51644(13) 0.0442(7) Uani 1 1 d . . .
H33 H 0.3900 0.0724 0.4896 0.053 Uiso 1 1 calc . . .
C34 C 0.4093(3) 0.01948(16) 0.55999(16) 0.0605(9) Uani 1 1 d . . .
H34 H 0.4865 0.0134 0.5630 0.073 Uiso 1 1 calc . . .
C35 C 0.3534(3) -0.00641(14) 0.59915(13) 0.0551(9) Uani 1 1 d . . .
H35 H 0.3927 -0.0301 0.6290 0.066 Uiso 1 1 calc . . .
C36 C 0.2429(3) 0.00185(13) 0.59509(12) 0.0474(8) Uani 1 1 d . . .
H36 H 0.2054 -0.0159 0.6222 0.057 Uiso 1 1 calc . . .
C37 C 0.1848(2) 0.03586(12) 0.55178(11) 0.0368(6) Uani 1 1 d . . .
H37 H 0.1074 0.0414 0.5487 0.044 Uiso 1 1 calc . . .
C38 C 0.5376(2) 0.14830(11) 0.24482(10) 0.0283(5) Uani 1 1 d . . .
C39 C 0.5590(2) 0.20732(12) 0.26689(12) 0.0412(7) Uani 1 1 d . . .
H39 H 0.5035 0.2382 0.2604 0.049 Uiso 1 1 calc . . .
C40 C 0.6616(3) 0.22082(15) 0.29843(13) 0.0557(9) Uani 1 1 d . . .
H40 H 0.6759 0.2610 0.3134 0.067 Uiso 1 1 calc . . .
C41 C 0.7427(3) 0.17636(17) 0.30816(13) 0.0545(9) Uani 1 1 d . . .
H41 H 0.8127 0.1860 0.3296 0.065 Uiso 1 1 calc . . .
C42 C 0.7220(2) 0.11800(14) 0.28681(12) 0.0469(7) Uani 1 1 d . . .
H42 H 0.7778 0.0873 0.2938 0.056 Uiso 1 1 calc . . .
C43 C 0.6209(2) 0.10388(12) 0.25537(10) 0.0341(6) Uani 1 1 d . . .
H43 H 0.6076 0.0635 0.2407 0.041 Uiso 1 1 calc . . .
C44 C 0.3403(2) 0.19524(10) 0.17436(10) 0.0253(5) Uani 1 1 d . . .
C45 C 0.4001(2) 0.23500(11) 0.14641(11) 0.0325(6) Uani 1 1 d . . .
H45 H 0.4773 0.2290 0.1490 0.039 Uiso 1 1 calc . . .
C46 C 0.3491(3) 0.28315(11) 0.11486(12) 0.0427(7) Uani 1 1 d . . .
H46 H 0.3908 0.3097 0.0955 0.051 Uiso 1 1 calc . . .
C47 C 0.2371(3) 0.29244(12) 0.11168(12) 0.0494(8) Uani 1 1 d . . .
H47 H 0.2018 0.3258 0.0903 0.059 Uiso 1 1 calc . . .
C48 C 0.1763(3) 0.25364(13) 0.13931(13) 0.0465(7) Uani 1 1 d . . .
H48 H 0.0993 0.2602 0.1369 0.056 Uiso 1 1 calc . . .
C49 C 0.2275(2) 0.20486(11) 0.17072(11) 0.0347(6) Uani 1 1 d . . .
H49 H 0.1854 0.1781 0.1897 0.042 Uiso 1 1 calc . . .
C50 C 0.4316(2) -0.05751(10) 0.21041(11) 0.0269(5) Uani 1 1 d . . .
C51 C 0.4822(2) -0.06108(10) 0.26580(11) 0.0331(6) Uani 1 1 d . . .
H51 H 0.4617 -0.0330 0.2921 0.040 Uiso 1 1 calc . . .
C52 C 0.5622(2) -0.10518(12) 0.28324(12) 0.0397(7) Uani 1 1 d . . .
H52 H 0.5968 -0.1072 0.3213 0.048 Uiso 1 1 calc . . .
C53 C 0.5913(2) -0.14608(12) 0.24499(13) 0.0424(7) Uani 1 1 d . . .
H53 H 0.6465 -0.1762 0.2566 0.051 Uiso 1 1 calc . . .
C54 C 0.5406(2) -0.14349(12) 0.18982(13) 0.0433(7) Uani 1 1 d . . .
H54 H 0.5604 -0.1722 0.1638 0.052 Uiso 1 1 calc . . .
C55 C 0.4608(2) -0.09926(11) 0.17198(11) 0.0343(6) Uani 1 1 d . . .
H55 H 0.4264 -0.0975 0.1339 0.041 Uiso 1 1 calc . . .
C56 C 0.2233(2) -0.02222(10) 0.14085(10) 0.0266(5) Uani 1 1 d . . .
C57 C 0.1640(2) 0.01920(11) 0.10359(11) 0.0333(6) Uani 1 1 d . . .
H57 H 0.1918 0.0596 0.1002 0.040 Uiso 1 1 calc . . .
C58 C 0.0654(2) 0.00198(13) 0.07159(12) 0.0417(7) Uani 1 1 d . . .
H58 H 0.0252 0.0308 0.0466 0.050 Uiso 1 1 calc . . .
C59 C 0.0245(2) -0.05654(15) 0.07548(13) 0.0469(8) Uani 1 1 d . . .
H59 H -0.0439 -0.0681 0.0534 0.056 Uiso 1 1 calc . . .
C60 C 0.0831(2) -0.09825(13) 0.11146(13) 0.0433(7) Uani 1 1 d . . .
H60 H 0.0554 -0.1389 0.1137 0.052 Uiso 1 1 calc . . .
C61 C 0.1823(2) -0.08173(11) 0.14449(11) 0.0335(6) Uani 1 1 d . . .
H61 H 0.2221 -0.1108 0.1694 0.040 Uiso 1 1 calc . . .
C62 C 0.40735(19) 0.06647(9) 0.16066(10) 0.0237(5) Uani 1 1 d . . .
C63 C 0.6812(2) 0.09101(12) 0.09988(11) 0.0325(6) Uani 1 1 d . . .
C64 C 0.7588(2) 0.13196(13) 0.12687(13) 0.0453(7) Uani 1 1 d . . .
H64 H 0.7516 0.1489 0.1621 0.054 Uiso 1 1 calc . . .
C65 C 0.8472(3) 0.14769(15) 0.10124(16) 0.0574(9) Uani 1 1 d . . .
H65 H 0.9022 0.1751 0.1195 0.069 Uiso 1 1 calc . . .
C66 C 0.8561(3) 0.12422(15) 0.05008(16) 0.0579(9) Uani 1 1 d . . .
H66 H 0.9167 0.1355 0.0327 0.069 Uiso 1 1 calc . . .
C67 C 0.7773(3) 0.08433(15) 0.02384(14) 0.0542(9) Uani 1 1 d . . .
H67 H 0.7831 0.0686 -0.0119 0.065 Uiso 1 1 calc . . .
C68 C 0.6896(2) 0.06686(12) 0.04889(13) 0.0410(7) Uani 1 1 d . . .
H68 H 0.6360 0.0386 0.0310 0.049 Uiso 1 1 calc . . .
C69 C 0.3669(2) 0.12451(10) 0.01953(10) 0.0270(5) Uani 1 1 d . . .
C70 C 0.3852(2) 0.10041(12) -0.03040(11) 0.0378(6) Uani 1 1 d . . .
H70 H 0.4511 0.0785 -0.0326 0.045 Uiso 1 1 calc . . .
C71 C 0.3059(3) 0.10881(15) -0.07704(12) 0.0503(8) Uani 1 1 d . . .
H71 H 0.3165 0.0917 -0.1117 0.060 Uiso 1 1 calc . . .
C72 C 0.2115(3) 0.14166(15) -0.07424(13) 0.0532(9) Uani 1 1 d . . .
H72 H 0.1585 0.1483 -0.1070 0.064 Uiso 1 1 calc . . .
C73 C 0.1938(2) 0.16489(13) -0.02388(13) 0.0454(7) Uani 1 1 d . . .
H73 H 0.1279 0.1869 -0.0218 0.055 Uiso 1 1 calc . . .
C74 C 0.2720(2) 0.15623(11) 0.02378(11) 0.0334(6) Uani 1 1 d . . .
H74 H 0.2602 0.1719 0.0587 0.040 Uiso 1 1 calc . . .

loop_
_atom_site_aniso_label
_atom_site_aniso_U_11
_atom_site_aniso_U_22
_atom_site_aniso_U_33
_atom_site_aniso_U_23
_atom_site_aniso_U_13
_atom_site_aniso_U_12
Pd 0.02176(10) 0.01897(9) 0.02236(10) 0.00009(7) 0.00838(7) -0.00126(6)
P1 0.0235(3) 0.0203(3) 0.0241(3) -0.0004(2) 0.0092(2) -0.0017(2)
P2 0.0238(3) 0.0207(3) 0.0262(3) 0.0001(2) 0.0092(3) -0.0024(2)
P3 0.0248(3) 0.0254(3) 0.0243(3) -0.0001(2) 0.0105(3) -0.0024(2)
P4 0.0234(3) 0.0211(3) 0.0241(3) -0.0003(2) 0.0084(2) -0.0021(2)
P5 0.0233(3) 0.0201(3) 0.0249(3) 0.0002(2) 0.0077(2) 0.0005(2)
P6 0.0256(3) 0.0266(3) 0.0230(3) 0.0015(2) 0.0095(3) 0.0025(2)
O1 0.0337(10) 0.0298(9) 0.0310(10) -0.0007(7) 0.0119(8) -0.0081(7)
O2 0.0331(10) 0.0377(9) 0.0291(10) 0.0019(8) 0.0114(8) 0.0081(8)
O3 0.0322(10) 0.0255(8) 0.0275(9) -0.0015(7) 0.0075(8) -0.0032(7)
O4 0.0461(11) 0.0274(9) 0.0301(10) -0.0014(7) 0.0144(8) 0.0025(8)
O5 0.0314(10) 0.0274(8) 0.0252(9) 0.0009(7) 0.0063(7) -0.0014(7)
O6 0.0232(9) 0.0499(11) 0.0304(10) 0.0057(8) 0.0101(8) -0.0010(8)
C1 0.0281(13) 0.0252(11) 0.0227(12) 0.0003(9) 0.0095(10) 0.0009(9)
C2 0.0297(15) 0.0385(14) 0.0396(16) 0.0043(12) 0.0090(12) -0.0011(11)
C3 0.0286(16) 0.0606(19) 0.0519(19) 0.0099(15) 0.0057(14) 0.0062(13)
C4 0.051(2) 0.0469(17) 0.0464(18) 0.0120(14) 0.0104(15) 0.0221(14)
C5 0.062(2) 0.0278(14) 0.0466(18) 0.0067(12) 0.0074(16) 0.0052(13)
C6 0.0385(16) 0.0252(12) 0.0355(15) 0.0030(11) 0.0038(12) -0.0008(11)
C7 0.0266(13) 0.0224(11) 0.0276(13) 0.0027(9) 0.0071(10) -0.0024(9)
C8 0.0351(15) 0.0287(13) 0.0362(15) -0.0039(11) 0.0071(12) 0.0017(11)
C9 0.0492(18) 0.0299(13) 0.0384(16) -0.0052(12) 0.0008(14) -0.0009(12)
C10 0.0428(18) 0.0497(17) 0.0368(16) -0.0001(13) -0.0055(14) -0.0098(14)
C11 0.0269(15) 0.083(2) 0.0364(17) -0.0014(16) 0.0020(13) -0.0003(15)
C12 0.0318(15) 0.0530(16) 0.0275(14) -0.0050(12) 0.0084(12) 0.0039(12)
C13 0.0272(13) 0.0217(11) 0.0323(14) -0.0026(10) 0.0092(11) -0.0011(9)
C14 0.0330(15) 0.0324(13) 0.0350(15) -0.0056(11) 0.0108(12) -0.0072(11)
C15 0.0325(15) 0.0427(15) 0.0509(19) -0.0166(14) 0.0152(14) -0.0129(12)
C16 0.0251(14) 0.0481(16) 0.0515(19) -0.0185(14) 0.0013(13) 0.0040(12)
C17 0.0384(17) 0.0451(16) 0.0413(17) -0.0007(13) 0.0000(13) 0.0083(13)
C18 0.0309(14) 0.0333(13) 0.0350(15) 0.0028(11) 0.0095(12) 0.0026(11)
C19 0.0224(12) 0.0244(12) 0.0329(14) 0.0030(10) 0.0118(10) -0.0016(9)
C20 0.0392(16) 0.0287(13) 0.0407(16) -0.0014(11) 0.0119(13) -0.0030(11)
C21 0.0521(19) 0.0261(13) 0.062(2) -0.0033(13) 0.0219(16) 0.0023(12)
C22 0.0397(17) 0.0328(15) 0.069(2) 0.0133(14) 0.0201(16) 0.0100(12)
C23 0.0377(17) 0.0488(17) 0.0469(18) 0.0145(14) 0.0081(14) 0.0102(13)
C24 0.0325(15) 0.0330(13) 0.0382(16) 0.0021(11) 0.0109(12) 0.0016(11)
C25 0.0263(13) 0.0211(11) 0.0272(13) -0.0004(9) 0.0103(10) -0.0036(9)
C26 0.0266(13) 0.0330(13) 0.0316(14) -0.0036(11) 0.0069(11) 0.0018(10)
C27 0.0391(16) 0.0348(14) 0.0429(17) -0.0017(12) 0.0096(13) -0.0013(12)
C28 0.056(2) 0.0355(15) 0.065(2) -0.0081(15) 0.0207(17) 0.0076(14)
C29 0.0487(19) 0.0538(19) 0.064(2) -0.0154(16) 0.0292(17) 0.0076(15)
C30 0.0432(18) 0.0515(17) 0.0541(19) -0.0013(15) 0.0279(15) -0.0003(14)
C31 0.0386(16) 0.0353(14) 0.0444(17) 0.0015(12) 0.0197(13) 0.0018(12)
C32 0.0316(14) 0.0264(12) 0.0273(13) -0.0069(10) 0.0053(11) -0.0044(10)
C33 0.0295(15) 0.0501(17) 0.054(2) 0.0004(14) 0.0092(14) -0.0049(12)
C34 0.0304(17) 0.068(2) 0.077(3) 0.0005(19) -0.0067(17) 0.0034(15)
C35 0.062(2) 0.0526(18) 0.0436(19) 0.0039(15) -0.0103(17) 0.0024(16)
C36 0.062(2) 0.0484(17) 0.0314(16) 0.0039(13) 0.0082(15) -0.0010(15)
C37 0.0383(16) 0.0416(15) 0.0326(15) 0.0002(12) 0.0119(12) -0.0020(12)
C38 0.0281(13) 0.0328(13) 0.0248(13) 0.0019(10) 0.0064(10) -0.0060(10)
C39 0.0435(17) 0.0394(15) 0.0391(16) -0.0026(12) 0.0032(13) -0.0133(13)
C40 0.062(2) 0.0573(19) 0.0442(19) -0.0054(15) -0.0003(17) -0.0291(17)
C41 0.0338(17) 0.088(2) 0.0387(18) 0.0086(17) -0.0035(14) -0.0227(17)
C42 0.0335(17) 0.068(2) 0.0366(17) 0.0108(15) 0.0003(13) -0.0012(14)
C43 0.0332(15) 0.0440(15) 0.0257(13) 0.0041(11) 0.0062(11) -0.0011(12)
C44 0.0326(14) 0.0210(11) 0.0237(12) -0.0009(9) 0.0089(10) 0.0004(10)
C45 0.0412(16) 0.0263(12) 0.0306(14) 0.0005(10) 0.0078(12) -0.0062(11)
C46 0.068(2) 0.0249(13) 0.0379(16) 0.0018(12) 0.0175(15) -0.0069(13)
C47 0.077(2) 0.0311(15) 0.0396(17) 0.0071(13) 0.0095(16) 0.0145(15)
C48 0.0462(18) 0.0479(17) 0.0460(18) 0.0067(14) 0.0097(14) 0.0193(14)
C49 0.0371(15) 0.0359(14) 0.0334(15) 0.0050(11) 0.0126(12) 0.0075(11)
C50 0.0256(13) 0.0213(11) 0.0351(14) 0.0040(10) 0.0092(11) 0.0003(9)
C51 0.0326(15) 0.0291(13) 0.0380(16) 0.0001(11) 0.0070(12) -0.0002(10)
C52 0.0354(16) 0.0346(14) 0.0478(18) 0.0114(13) 0.0034(13) 0.0022(12)
C53 0.0326(15) 0.0319(14) 0.065(2) 0.0180(14) 0.0140(14) 0.0103(11)
C54 0.0519(19) 0.0304(14) 0.0544(19) 0.0088(13) 0.0284(15) 0.0140(12)
C55 0.0388(16) 0.0307(13) 0.0361(15) 0.0031(11) 0.0144(12) 0.0074(11)
C56 0.0253(13) 0.0277(12) 0.0289(13) -0.0036(10) 0.0100(10) -0.0014(10)
C57 0.0328(15) 0.0350(13) 0.0319(14) -0.0008(11) 0.0053(12) -0.0041(11)
C58 0.0335(16) 0.0568(18) 0.0336(15) -0.0013(13) 0.0025(12) -0.0021(13)
C59 0.0339(16) 0.067(2) 0.0393(17) -0.0113(15) 0.0068(13) -0.0170(14)
C60 0.0417(17) 0.0420(16) 0.0487(18) -0.0129(14) 0.0148(14) -0.0195(13)
C61 0.0339(15) 0.0305(13) 0.0372(15) -0.0041(11) 0.0094(12) -0.0069(11)
C62 0.0244(12) 0.0227(11) 0.0259(12) -0.0013(9) 0.0094(10) -0.0027(9)
C63 0.0271(14) 0.0374(14) 0.0352(15) 0.0125(12) 0.0117(11) 0.0046(11)
C64 0.0406(17) 0.0511(17) 0.0462(18) 0.0071(14) 0.0136(14) -0.0039(14)
C65 0.0438(19) 0.0564(19) 0.073(3) 0.0132(18) 0.0141(17) -0.0164(15)
C66 0.048(2) 0.060(2) 0.076(3) 0.0245(18) 0.0376(18) 0.0025(16)
C67 0.056(2) 0.0561(19) 0.061(2) 0.0116(16) 0.0394(18) 0.0092(16)
C68 0.0410(17) 0.0427(16) 0.0449(17) 0.0024(13) 0.0226(14) 0.0024(12)
C69 0.0304(14) 0.0242(11) 0.0267(13) 0.0049(10) 0.0061(11) -0.0031(10)
C70 0.0456(17) 0.0383(15) 0.0323(15) -0.0006(12) 0.0145(13) -0.0035(12)
C71 0.062(2) 0.064(2) 0.0261(15) -0.0003(14) 0.0110(15) -0.0221(17)
C72 0.046(2) 0.069(2) 0.0381(18) 0.0207(16) -0.0092(15) -0.0224(16)
C73 0.0314(16) 0.0457(16) 0.056(2) 0.0131(14) -0.0003(14) -0.0057(12)
C74 0.0318(14) 0.0326(13) 0.0372(15) 0.0020(11) 0.0101(12) -0.0020(11)

loop_
_atom_type_symbol
_atom_type_description
_atom_type_scat_dispersion_real
_atom_type_scat_dispersion_imag
_atom_type_scat_source
C C 0.0033 0.0016 'International Tables Vol C Tables 4.2.6.8 and 6.1.1.4'
H H 0.0000 0.0000 'International Tables Vol C Tables 4.2.6.8 and 6.1.1.4'
O O 0.0106 0.0060 'International Tables Vol C Tables 4.2.6.8 and 6.1.1.4'
P P 0.1023 0.0942 'International Tables Vol C Tables 4.2.6.8 and 6.1.1.4'
Pd Pd -0.9988 1.0072 'International Tables Vol C Tables 4.2.6.8 and 6.1.1.4'

loop_
_geom_angle_atom_site_label_1
_geom_angle_atom_site_label_2
_geom_angle_atom_site_label_3
_geom_angle
_geom_angle_site_symmetry_1
_geom_angle_site_symmetry_3
_geom_angle_publ_flag
P1 Pd P5 179.23(2) . . ?
P1 Pd P2 70.68(2) . . ?
P5 Pd P2 108.60(2) . . ?
P1 Pd P4 110.02(2) . . ?
P5 Pd P4 70.71(2) . . ?
P2 Pd P4 178.46(2) . . ?
C25 P1 C7 112.95(11) . . ?
C25 P1 C1 112.62(11) . . ?
C7 P1 C1 105.42(10) . . ?
C25 P1 Pd 94.23(8) . . ?
C7 P1 Pd 118.88(8) . . ?
C1 P1 Pd 112.78(8) . . ?
C25 P1 P2 39.68(8) . . ?
C7 P1 P2 132.64(7) . . ?
C1 P1 P2 120.34(8) . . ?
Pd P1 P2 54.794(18) . . ?
C25 P2 C19 113.33(11) . . ?
C25 P2 C13 111.39(11) . . ?
C19 P2 C13 104.22(11) . . ?
C25 P2 Pd 94.13(8) . . ?
C19 P2 Pd 116.88(8) . . ?
C13 P2 Pd 117.05(8) . . ?
C25 P2 P1 39.86(7) . . ?
C19 P2 P1 131.59(8) . . ?
C13 P2 P1 122.26(8) . . ?
Pd P2 P1 54.526(18) . . ?
O1 P3 O2 115.64(10) . . ?
O1 P3 O3 113.42(9) . . ?
O2 P3 O3 97.75(9) . . ?
O1 P3 C25 115.08(10) . . ?
O2 P3 C25 103.91(10) . . ?
O3 P3 C25 109.34(10) . . ?
C62 P4 C38 111.97(11) . . ?
C62 P4 C44 110.73(11) . . ?
C38 P4 C44 105.57(11) . . ?
C62 P4 Pd 93.67(8) . . ?
C38 P4 Pd 116.45(8) . . ?
C44 P4 Pd 118.17(8) . . ?
C62 P4 P5 39.39(8) . . ?
C38 P4 P5 123.29(8) . . ?
C44 P4 P5 128.67(8) . . ?
Pd P4 P5 54.405(18) . . ?
C62 P5 C56 112.04(11) . . ?
C62 P5 C50 111.43(11) . . ?
C56 P5 C50 107.16(11) . . ?
C62 P5 Pd 94.46(8) . . ?
C56 P5 Pd 115.09(8) . . ?
C50 P5 Pd 116.34(9) . . ?
C62 P5 P4 39.70(8) . . ?
C56 P5 P4 128.11(8) . . ?
C50 P5 P4 122.96(8) . . ?
Pd P5 P4 54.890(18) . . ?
O4 P6 O6 116.00(10) . . ?
O4 P6 O5 113.65(10) . . ?
O6 P6 O5 97.93(9) . . ?
O4 P6 C62 114.27(11) . . ?
O6 P6 C62 103.75(11) . . ?
O5 P6 C62 109.69(10) . . ?
C26 O2 P3 124.41(15) . . ?
C32 O3 P3 121.05(13) . . ?
C69 O5 P6 122.61(14) . . ?
C63 O6 P6 126.30(16) . . ?
C6 C1 C2 118.7(2) . . ?
C6 C1 P1 121.67(19) . . ?
C2 C1 P1 119.07(17) . . ?
C3 C2 C1 120.6(2) . . ?
C3 C2 H2 119.7 . . ?
C1 C2 H2 119.7 . . ?
C2 C3 C4 120.3(3) . . ?
C2 C3 H3 119.9 . . ?
C4 C3 H3 119.9 . . ?
C5 C4 C3 119.8(2) . . ?
C5 C4 H4 120.1 . . ?
C3 C4 H4 120.1 . . ?
C4 C5 C6 120.1(2) . . ?
C4 C5 H5 119.9 . . ?
C6 C5 H5 119.9 . . ?
C5 C6 C1 120.6(2) . . ?
C5 C6 H6 119.7 . . ?
C1 C6 H6 119.7 . . ?
C12 C7 C8 118.4(2) . . ?
C12 C7 P1 119.17(19) . . ?
C8 C7 P1 122.41(19) . . ?
C9 C8 C7 120.6(2) . . ?
C9 C8 H8 119.7 . . ?
C7 C8 H8 119.7 . . ?
C8 C9 C10 120.1(3) . . ?
C8 C9 H9 119.9 . . ?
C10 C9 H9 119.9 . . ?
C11 C10 C9 120.1(3) . . ?
C11 C10 H10 119.9 . . ?
C9 C10 H10 119.9 . . ?
C10 C11 C12 119.8(3) . . ?
C10 C11 H11 120.1 . . ?
C12 C11 H11 120.1 . . ?
C11 C12 C7 120.9(2) . . ?
C11 C12 H12 119.6 . . ?
C7 C12 H12 119.6 . . ?
C18 C13 C14 118.7(2) . . ?
C18 C13 P2 120.52(19) . . ?
C14 C13 P2 120.54(19) . . ?
C15 C14 C13 120.1(3) . . ?
C15 C14 H14 120.0 . . ?
C13 C14 H14 120.0 . . ?
C16 C15 C14 120.3(3) . . ?
C16 C15 H15 119.8 . . ?
C14 C15 H15 119.8 . . ?
C15 C16 C17 120.2(3) . . ?
C15 C16 H16 119.9 . . ?
C17 C16 H16 119.9 . . ?
C16 C17 C18 119.8(3) . . ?
C16 C17 H17 120.1 . . ?
C18 C17 H17 120.1 . . ?
C13 C18 C17 120.8(2) . . ?
C13 C18 H18 119.6 . . ?
C17 C18 H18 119.6 . . ?
C24 C19 C20 118.7(2) . . ?
C24 C19 P2 120.98(18) . . ?
C20 C19 P2 120.2(2) . . ?
C21 C20 C19 120.5(3) . . ?
C21 C20 H20 119.8 . . ?
C19 C20 H20 119.8 . . ?
C22 C21 C20 120.4(3) . . ?
C22 C21 H21 119.8 . . ?
C20 C21 H21 119.8 . . ?
C23 C22 C21 119.8(2) . . ?
C23 C22 H22 120.1 . . ?
C21 C22 H22 120.1 . . ?
C22 C23 C24 120.4(3) . . ?
C22 C23 H23 119.8 . . ?
C24 C23 H23 119.8 . . ?
C19 C24 C23 120.3(2) . . ?
C19 C24 H24 119.8 . . ?
C23 C24 H24 119.8 . . ?
P3 C25 P2 128.15(13) . . ?
P3 C25 P1 130.51(13) . . ?
P2 C25 P1 100.46(12) . . ?
C31 C26 C27 121.2(2) . . ?
C31 C26 O2 122.5(2) . . ?
C27 C26 O2 116.3(2) . . ?
C26 C27 C28 119.0(3) . . ?
C26 C27 H27 120.5 . . ?
C28 C27 H27 120.5 . . ?
C29 C28 C27 120.3(3) . . ?
C29 C28 H28 119.8 . . ?
C27 C28 H28 119.8 . . ?
C28 C29 C30 120.2(3) . . ?
C28 C29 H29 119.9 . . ?
C30 C29 H29 119.9 . . ?
C29 C30 C31 119.8(3) . . ?
C29 C30 H30 120.1 . . ?
C31 C30 H30 120.1 . . ?
C26 C31 C30 119.3(2) . . ?
C26 C31 H31 120.3 . . ?
C30 C31 H31 120.3 . . ?
C33 C32 C37 121.5(2) . . ?
C33 C32 O3 119.1(2) . . ?
C37 C32 O3 119.3(2) . . ?
C32 C33 C34 118.6(3) . . ?
C32 C33 H33 120.7 . . ?
C34 C33 H33 120.7 . . ?
C33 C34 C35 120.0(3) . . ?
C33 C34 H34 120.0 . . ?
C35 C34 H34 120.0 . . ?
C36 C35 C34 120.4(3) . . ?
C36 C35 H35 119.8 . . ?
C34 C35 H35 119.8 . . ?
C35 C36 C37 120.4(3) . . ?
C35 C36 H36 119.8 . . ?
C37 C36 H36 119.8 . . ?
C36 C37 C32 119.1(3) . . ?
C36 C37 H37 120.5 . . ?
C32 C37 H37 120.5 . . ?
C39 C38 C43 118.6(2) . . ?
C39 C38 P4 121.9(2) . . ?
C43 C38 P4 119.22(18) . . ?
C40 C39 C38 119.9(3) . . ?
C40 C39 H39 120.1 . . ?
C38 C39 H39 120.1 . . ?
C41 C40 C39 120.6(3) . . ?
C41 C40 H40 119.7 . . ?
C39 C40 H40 119.7 . . ?
C42 C41 C40 119.9(3) . . ?
C42 C41 H41 120.1 . . ?
C40 C41 H41 120.1 . . ?
C41 C42 C43 120.3(3) . . ?
C41 C42 H42 119.9 . . ?
C43 C42 H42 119.9 . . ?
C42 C43 C38 120.8(3) . . ?
C42 C43 H43 119.6 . . ?
C38 C43 H43 119.6 . . ?
C45 C44 C49 119.0(2) . . ?
C45 C44 P4 122.12(19) . . ?
C49 C44 P4 118.53(18) . . ?
C46 C45 C44 121.0(3) . . ?
C46 C45 H45 119.5 . . ?
C44 C45 H45 119.5 . . ?
C45 C46 C47 119.6(3) . . ?
C45 C46 H46 120.2 . . ?
C47 C46 H46 120.2 . . ?
C48 C47 C46 120.3(2) . . ?
C48 C47 H47 119.9 . . ?
C46 C47 H47 119.9 . . ?
C47 C48 C49 120.1(3) . . ?
C47 C48 H48 119.9 . . ?
C49 C48 H48 119.9 . . ?
C48 C49 C44 120.1(3) . . ?
C48 C49 H49 120.0 . . ?
C44 C49 H49 120.0 . . ?
C51 C50 C55 119.5(2) . . ?
C51 C50 P5 117.89(18) . . ?
C55 C50 P5 122.27(19) . . ?
C50 C51 C52 120.8(2) . . ?
C50 C51 H51 119.6 . . ?
C52 C51 H51 119.6 . . ?
C53 C52 C51 119.5(3) . . ?
C53 C52 H52 120.3 . . ?
C51 C52 H52 120.3 . . ?
C52 C53 C54 120.3(2) . . ?
C52 C53 H53 119.8 . . ?
C54 C53 H53 119.8 . . ?
C53 C54 C55 120.6(3) . . ?
C53 C54 H54 119.7 . . ?
C55 C54 H54 119.7 . . ?
C54 C55 C50 119.4(3) . . ?
C54 C55 H55 120.3 . . ?
C50 C55 H55 120.3 . . ?
C57 C56 C61 119.0(2) . . ?
C57 C56 P5 117.75(18) . . ?
C61 C56 P5 122.59(19) . . ?
C58 C57 C56 120.4(2) . . ?
C58 C57 H57 119.8 . . ?
C56 C57 H57 119.8 . . ?
C57 C58 C59 120.6(3) . . ?
C57 C58 H58 119.7 . . ?
C59 C58 H58 119.7 . . ?
C60 C59 C58 119.6(3) . . ?
C60 C59 H59 120.2 . . ?
C58 C59 H59 120.2 . . ?
C59 C60 C61 120.7(2) . . ?
C59 C60 H60 119.6 . . ?
C61 C60 H60 119.6 . . ?
C60 C61 C56 119.6(2) . . ?
C60 C61 H61 120.2 . . ?
C56 C61 H61 120.2 . . ?
P6 C62 P5 126.21(13) . . ?
P6 C62 P4 132.49(13) . . ?
P5 C62 P4 100.91(12) . . ?
C68 C63 C64 121.5(3) . . ?
C68 C63 O6 122.9(2) . . ?
C64 C63 O6 115.5(2) . . ?
C63 C64 C65 118.3(3) . . ?
C63 C64 H64 120.8 . . ?
C65 C64 H64 120.8 . . ?
C66 C65 C64 120.7(3) . . ?
C66 C65 H65 119.6 . . ?
C64 C65 H65 119.6 . . ?
C65 C66 C67 119.8(3) . . ?
C65 C66 H66 120.1 . . ?
C67 C66 H66 120.1 . . ?
C66 C67 C68 120.7(3) . . ?
C66 C67 H67 119.6 . . ?
C68 C67 H67 119.6 . . ?
C63 C68 C67 118.9(3) . . ?
C63 C68 H68 120.6 . . ?
C67 C68 H68 120.6 . . ?
C74 C69 C70 121.8(2) . . ?
C74 C69 O5 118.3(2) . . ?
C70 C69 O5 119.6(2) . . ?
C71 C70 C69 118.5(3) . . ?
C71 C70 H70 120.7 . . ?
C69 C70 H70 120.7 . . ?
C70 C71 C72 120.8(3) . . ?
C70 C71 H71 119.6 . . ?
C72 C71 H71 119.6 . . ?
C71 C72 C73 120.0(3) . . ?
C71 C72 H72 120.0 . . ?
C73 C72 H72 120.0 . . ?
C72 C73 C74 120.1(3) . . ?
C72 C73 H73 119.9 . . ?
C74 C73 H73 119.9 . . ?
C69 C74 C73 118.7(3) . . ?
C69 C74 H74 120.6 . . ?
C73 C74 H74 120.6 . . ?

loop_
_geom_bond_atom_site_label_1
_geom_bond_atom_site_label_2
_geom_bond_distance
_geom_bond_site_symmetry_2
_geom_bond_publ_flag
Pd P1 2.3239(6) . ?
Pd P5 2.3255(6) . ?
Pd P2 2.3316(6) . ?
Pd P4 2.3396(6) . ?
P1 C25 1.755(2) . ?
P1 C7 1.813(2) . ?
P1 C1 1.821(2) . ?
P1 P2 2.6929(8) . ?
P2 C25 1.749(2) . ?
P2 C19 1.818(2) . ?
P2 C13 1.822(2) . ?
P3 O1 1.4677(16) . ?
P3 O2 1.6028(17) . ?
P3 O3 1.6094(17) . ?
P3 C25 1.722(2) . ?
P4 C62 1.756(2) . ?
P4 C38 1.818(2) . ?
P4 C44 1.828(2) . ?
P4 P5 2.6993(8) . ?
P5 C62 1.745(2) . ?
P5 C56 1.810(2) . ?
P5 C50 1.818(2) . ?
P6 O4 1.4696(17) . ?
P6 O6 1.5929(18) . ?
P6 O5 1.6038(16) . ?
P6 C62 1.716(2) . ?
O2 C26 1.390(3) . ?
O3 C32 1.400(3) . ?
O5 C69 1.398(3) . ?
O6 C63 1.394(3) . ?
C1 C6 1.392(3) . ?
C1 C2 1.393(3) . ?
C2 C3 1.378(4) . ?
C2 H2 0.9500 . ?
C3 C4 1.385(4) . ?
C3 H3 0.9500 . ?
C4 C5 1.378(4) . ?
C4 H4 0.9500 . ?
C5 C6 1.386(4) . ?
C5 H5 0.9500 . ?
C6 H6 0.9500 . ?
C7 C12 1.391(3) . ?
C7 C8 1.401(3) . ?
C8 C9 1.374(4) . ?
C8 H8 0.9500 . ?
C9 C10 1.386(4) . ?
C9 H9 0.9500 . ?
C10 C11 1.379(4) . ?
C10 H10 0.9500 . ?
C11 C12 1.383(4) . ?
C11 H11 0.9500 . ?
C12 H12 0.9500 . ?
C13 C18 1.385(3) . ?
C13 C14 1.401(3) . ?
C14 C15 1.387(4) . ?
C14 H14 0.9500 . ?
C15 C16 1.375(4) . ?
C15 H15 0.9500 . ?
C16 C17 1.382(4) . ?
C16 H16 0.9500 . ?
C17 C18 1.387(4) . ?
C17 H17 0.9500 . ?
C18 H18 0.9500 . ?
C19 C24 1.387(4) . ?
C19 C20 1.393(3) . ?
C20 C21 1.384(4) . ?
C20 H20 0.9500 . ?
C21 C22 1.375(4) . ?
C21 H21 0.9500 . ?
C22 C23 1.374(4) . ?
C22 H22 0.9500 . ?
C23 C24 1.390(3) . ?
C23 H23 0.9500 . ?
C24 H24 0.9500 . ?
C26 C31 1.371(4) . ?
C26 C27 1.384(3) . ?
C27 C28 1.389(4) . ?
C27 H27 0.9500 . ?
C28 C29 1.369(4) . ?
C28 H28 0.9500 . ?
C29 C30 1.388(4) . ?
C29 H29 0.9500 . ?
C30 C31 1.389(4) . ?
C30 H30 0.9500 . ?
C31 H31 0.9500 . ?
C32 C33 1.372(4) . ?
C32 C37 1.382(4) . ?
C33 C34 1.387(4) . ?
C33 H33 0.9500 . ?
C34 C35 1.387(5) . ?
C34 H34 0.9500 . ?
C35 C36 1.358(5) . ?
C35 H35 0.9500 . ?
C36 C37 1.380(4) . ?
C36 H36 0.9500 . ?
C37 H37 0.9500 . ?
C38 C39 1.396(3) . ?
C38 C43 1.398(3) . ?
C39 C40 1.390(4) . ?
C39 H39 0.9500 . ?
C40 C41 1.379(5) . ?
C40 H40 0.9500 . ?
C41 C42 1.375(4) . ?
C41 H41 0.9500 . ?
C42 C43 1.378(4) . ?
C42 H42 0.9500 . ?
C43 H43 0.9500 . ?
C44 C45 1.387(3) . ?
C44 C49 1.391(3) . ?
C45 C46 1.381(4) . ?
C45 H45 0.9500 . ?
C46 C47 1.383(4) . ?
C46 H46 0.9500 . ?
C47 C48 1.376(4) . ?
C47 H47 0.9500 . ?
C48 C49 1.391(4) . ?
C48 H48 0.9500 . ?
C49 H49 0.9500 . ?
C50 C51 1.385(4) . ?
C50 C55 1.393(3) . ?
C51 C52 1.386(3) . ?
C51 H51 0.9500 . ?
C52 C53 1.378(4) . ?
C52 H52 0.9500 . ?
C53 C54 1.380(4) . ?
C53 H53 0.9500 . ?
C54 C55 1.388(3) . ?
C54 H54 0.9500 . ?
C55 H55 0.9500 . ?
C56 C57 1.390(3) . ?
C56 C61 1.394(3) . ?
C57 C58 1.375(4) . ?
C57 H57 0.9500 . ?
C58 C59 1.375(4) . ?
C58 H58 0.9500 . ?
C59 C60 1.374(4) . ?
C59 H59 0.9500 . ?
C60 C61 1.387(4) . ?
C60 H60 0.9500 . ?
C61 H61 0.9500 . ?
C63 C68 1.367(4) . ?
C63 C64 1.383(4) . ?
C64 C65 1.388(4) . ?
C64 H64 0.9500 . ?
C65 C66 1.367(5) . ?
C65 H65 0.9500 . ?
C66 C67 1.372(5) . ?
C66 H66 0.9500 . ?
C67 C68 1.382(4) . ?
C67 H67 0.9500 . ?
C68 H68 0.9500 . ?
C69 C74 1.376(3) . ?
C69 C70 1.377(3) . ?
C70 C71 1.374(4) . ?
C70 H70 0.9500 . ?
C71 C72 1.376(5) . ?
C71 H71 0.9500 . ?
C72 C73 1.377(5) . ?
C72 H72 0.9500 . ?
C73 C74 1.385(4) . ?
C73 H73 0.9500 . ?
C74 H74 0.9500 . ?

loop_
_geom_torsion_atom_site_label_1
_geom_torsion_atom_site_label_2
_geom_torsion_atom_site_label_3
_geom_torsion_atom_site_label_4
_geom_torsion
_geom_torsion_site_symmetry_1
_geom_torsion_site_symmetry_2
_geom_torsion_site_symmetry_3
_geom_torsion_site_symmetry_4
_geom_torsion_publ_flag
P5 Pd P1 C25 -15.1(18) . . . . ?
P2 Pd P1 C25 4.72(8) . . . . ?
P4 Pd P1 C25 -176.74(8) . . . . ?
P5 Pd P1 C7 104.1(18) . . . . ?
P2 Pd P1 C7 123.88(9) . . . . ?
P4 Pd P1 C7 -57.57(9) . . . . ?
P5 Pd P1 C1 -131.8(17) . . . . ?
P2 Pd P1 C1 -111.98(9) . . . . ?
P4 Pd P1 C1 66.56(9) . . . . ?
P5 Pd P1 P2 -19.8(18) . . . . ?
P4 Pd P1 P2 178.54(2) . . . . ?
P1 Pd P2 C25 -4.74(8) . . . . ?
P5 Pd P2 C25 174.99(8) . . . . ?
P4 Pd P2 C25 -122.1(8) . . . . ?
P1 Pd P2 C19 -123.54(9) . . . . ?
P5 Pd P2 C19 56.18(9) . . . . ?
P4 Pd P2 C19 119.1(8) . . . . ?
P1 Pd P2 C13 111.84(9) . . . . ?
P5 Pd P2 C13 -68.43(9) . . . . ?
P4 Pd P2 C13 -5.5(8) . . . . ?
P5 Pd P2 P1 179.73(2) . . . . ?
P4 Pd P2 P1 -117.3(8) . . . . ?
C7 P1 P2 C25 73.76(17) . . . . ?
C1 P1 P2 C25 -89.56(15) . . . . ?
Pd P1 P2 C25 172.62(13) . . . . ?
C25 P1 P2 C19 -76.31(16) . . . . ?
C7 P1 P2 C19 -2.54(16) . . . . ?
C1 P1 P2 C19 -165.87(14) . . . . ?
Pd P1 P2 C19 96.31(11) . . . . ?
C25 P1 P2 C13 85.23(16) . . . . ?
C7 P1 P2 C13 158.99(14) . . . . ?
C1 P1 P2 C13 -4.33(14) . . . . ?
Pd P1 P2 C13 -102.16(10) . . . . ?
C25 P1 P2 Pd -172.62(13) . . . . ?
C7 P1 P2 Pd -98.85(11) . . . . ?
C1 P1 P2 Pd 97.82(9) . . . . ?
P1 Pd P4 C62 -176.91(8) . . . . ?
P5 Pd P4 C62 3.35(8) . . . . ?
P2 Pd P4 C62 -60.1(8) . . . . ?
P1 Pd P4 C38 66.30(9) . . . . ?
P5 Pd P4 C38 -113.44(9) . . . . ?
P2 Pd P4 C38 -177(54) . . . . ?
P1 Pd P4 C44 -61.02(9) . . . . ?
P5 Pd P4 C44 119.24(9) . . . . ?
P2 Pd P4 C44 55.8(8) . . . . ?
P1 Pd P4 P5 179.74(2) . . . . ?
P2 Pd P4 P5 -63.4(8) . . . . ?
P1 Pd P5 C62 -165.1(17) . . . . ?
P2 Pd P5 C62 175.17(8) . . . . ?
P4 Pd P5 C62 -3.37(8) . . . . ?
P1 Pd P5 C56 78.0(18) . . . . ?
P2 Pd P5 C56 58.29(9) . . . . ?
P4 Pd P5 C56 -120.26(9) . . . . ?
P1 Pd P5 C50 -48.5(18) . . . . ?
P2 Pd P5 C50 -68.24(9) . . . . ?
P4 Pd P5 C50 113.21(9) . . . . ?
P1 Pd P5 P4 -161.7(18) . . . . ?
P2 Pd P5 P4 178.55(2) . . . . ?
C38 P4 P5 C62 -84.60(16) . . . . ?
C44 P4 P5 C62 74.91(16) . . . . ?
Pd P4 P5 C62 174.73(12) . . . . ?
C62 P4 P5 C56 -78.56(16) . . . . ?
C38 P4 P5 C56 -163.16(14) . . . . ?
C44 P4 P5 C56 -3.66(15) . . . . ?
Pd P4 P5 C56 96.17(10) . . . . ?
C62 P4 P5 C50 84.29(16) . . . . ?
C38 P4 P5 C50 -0.31(14) . . . . ?
C44 P4 P5 C50 159.19(14) . . . . ?
Pd P4 P5 C50 -100.98(10) . . . . ?
C62 P4 P5 Pd -174.73(12) . . . . ?
C38 P4 P5 Pd 100.68(10) . . . . ?
C44 P4 P5 Pd -99.82(10) . . . . ?
O1 P3 O2 C26 73.1(2) . . . . ?
O3 P3 O2 C26 -47.6(2) . . . . ?
C25 P3 O2 C26 -159.80(19) . . . . ?
O1 P3 O3 C32 29.2(2) . . . . ?
O2 P3 O3 C32 151.50(18) . . . . ?
C25 P3 O3 C32 -100.74(19) . . . . ?
O4 P6 O5 C69 32.8(2) . . . . ?
O6 P6 O5 C69 155.77(18) . . . . ?
C62 P6 O5 C69 -96.49(19) . . . . ?
O4 P6 O6 C63 72.9(2) . . . . ?
O5 P6 O6 C63 -48.3(2) . . . . ?
C62 P6 O6 C63 -160.88(19) . . . . ?
C25 P1 C1 C6 151.7(2) . . . . ?
C7 P1 C1 C6 28.1(2) . . . . ?
Pd P1 C1 C6 -103.1(2) . . . . ?
P2 P1 C1 C6 -164.53(18) . . . . ?
C25 P1 C1 C2 -37.3(2) . . . . ?
C7 P1 C1 C2 -160.8(2) . . . . ?
Pd P1 C1 C2 67.9(2) . . . . ?
P2 P1 C1 C2 6.5(2) . . . . ?
C6 C1 C2 C3 0.1(4) . . . . ?
P1 C1 C2 C3 -171.2(2) . . . . ?
C1 C2 C3 C4 -0.5(5) . . . . ?
C2 C3 C4 C5 -0.1(5) . . . . ?
C3 C4 C5 C6 1.0(5) . . . . ?
C4 C5 C6 C1 -1.4(4) . . . . ?
C2 C1 C6 C5 0.8(4) . . . . ?
P1 C1 C6 C5 171.9(2) . . . . ?
C25 P1 C7 C12 101.9(2) . . . . ?
C1 P1 C7 C12 -134.7(2) . . . . ?
Pd P1 C7 C12 -7.0(2) . . . . ?
P2 P1 C7 C12 60.2(2) . . . . ?
C25 P1 C7 C8 -76.3(2) . . . . ?
C1 P1 C7 C8 47.1(2) . . . . ?
Pd P1 C7 C8 174.77(17) . . . . ?
P2 P1 C7 C8 -118.01(18) . . . . ?
C12 C7 C8 C9 1.3(4) . . . . ?
P1 C7 C8 C9 179.5(2) . . . . ?
C7 C8 C9 C10 -0.8(4) . . . . ?
C8 C9 C10 C11 -0.9(4) . . . . ?
C9 C10 C11 C12 2.0(5) . . . . ?
C10 C11 C12 C7 -1.5(5) . . . . ?
C8 C7 C12 C11 -0.2(4) . . . . ?
P1 C7 C12 C11 -178.4(2) . . . . ?
C25 P2 C13 C18 104.8(2) . . . . ?
C19 P2 C13 C18 -132.7(2) . . . . ?
Pd P2 C13 C18 -1.9(2) . . . . ?
P1 P2 C13 C18 61.4(2) . . . . ?
C25 P2 C13 C14 -69.9(2) . . . . ?
C19 P2 C13 C14 52.7(2) . . . . ?
Pd P2 C13 C14 -176.56(17) . . . . ?
P1 P2 C13 C14 -113.19(18) . . . . ?
C18 C13 C14 C15 -1.7(4) . . . . ?
P2 C13 C14 C15 173.1(2) . . . . ?
C13 C14 C15 C16 1.2(4) . . . . ?
C14 C15 C16 C17 0.2(4) . . . . ?
C15 C16 C17 C18 -1.0(4) . . . . ?
C14 C13 C18 C17 0.8(4) . . . . ?
P2 C13 C18 C17 -173.9(2) . . . . ?
C16 C17 C18 C13 0.5(4) . . . . ?
C25 P2 C19 C24 -16.7(2) . . . . ?
C13 P2 C19 C24 -138.0(2) . . . . ?
Pd P2 C19 C24 91.1(2) . . . . ?
P1 P2 C19 C24 26.0(3) . . . . ?
C25 P2 C19 C20 168.1(2) . . . . ?
C13 P2 C19 C20 46.8(2) . . . . ?
Pd P2 C19 C20 -84.0(2) . . . . ?
P1 P2 C19 C20 -149.19(17) . . . . ?
C24 C19 C20 C21 0.6(4) . . . . ?
P2 C19 C20 C21 175.8(2) . . . . ?
C19 C20 C21 C22 -0.2(4) . . . . ?
C20 C21 C22 C23 -0.6(5) . . . . ?
C21 C22 C23 C24 1.0(5) . . . . ?
C20 C19 C24 C23 -0.1(4) . . . . ?
P2 C19 C24 C23 -175.4(2) . . . . ?
C22 C23 C24 C19 -0.7(4) . . . . ?
O1 P3 C25 P2 13.5(2) . . . . ?
O2 P3 C25 P2 -113.99(17) . . . . ?
O3 P3 C25 P2 142.47(15) . . . . ?
O1 P3 C25 P1 -179.42(15) . . . . ?
O2 P3 C25 P1 53.1(2) . . . . ?
O3 P3 C25 P1 -50.4(2) . . . . ?
C19 P2 C25 P3 -62.2(2) . . . . ?
C13 P2 C25 P3 54.9(2) . . . . ?
Pd P2 C25 P3 176.10(16) . . . . ?
P1 P2 C25 P3 170.1(3) . . . . ?
C19 P2 C25 P1 127.68(11) . . . . ?
C13 P2 C25 P1 -115.18(12) . . . . ?
Pd P2 C25 P1 6.02(10) . . . . ?
C7 P1 C25 P3 60.4(2) . . . . ?
C1 P1 C25 P3 -58.9(2) . . . . ?
Pd P1 C25 P3 -175.78(17) . . . . ?
P2 P1 C25 P3 -169.7(3) . . . . ?
C7 P1 C25 P2 -129.91(12) . . . . ?
C1 P1 C25 P2 110.79(12) . . . . ?
Pd P1 C25 P2 -6.04(10) . . . . ?
P3 O2 C26 C31 -38.5(3) . . . . ?
P3 O2 C26 C27 143.6(2) . . . . ?
C31 C26 C27 C28 -0.5(4) . . . . ?
O2 C26 C27 C28 177.4(2) . . . . ?
C26 C27 C28 C29 1.5(5) . . . . ?
C27 C28 C29 C30 -0.9(5) . . . . ?
C28 C29 C30 C31 -0.6(5) . . . . ?
C27 C26 C31 C30 -1.0(4) . . . . ?
O2 C26 C31 C30 -178.8(2) . . . . ?
C29 C30 C31 C26 1.6(5) . . . . ?
P3 O3 C32 C33 102.8(2) . . . . ?
P3 O3 C32 C37 -78.6(3) . . . . ?
C37 C32 C33 C34 0.4(4) . . . . ?
O3 C32 C33 C34 178.9(2) . . . . ?
C32 C33 C34 C35 -0.5(5) . . . . ?
C33 C34 C35 C36 0.2(5) . . . . ?
C34 C35 C36 C37 0.3(5) . . . . ?
C35 C36 C37 C32 -0.5(4) . . . . ?
C33 C32 C37 C36 0.1(4) . . . . ?
O3 C32 C37 C36 -178.4(2) . . . . ?
C62 P4 C38 C39 153.6(2) . . . . ?
C44 P4 C38 C39 33.0(2) . . . . ?
Pd P4 C38 C39 -100.3(2) . . . . ?
P5 P4 C38 C39 -163.50(19) . . . . ?
C62 P4 C38 C43 -32.9(2) . . . . ?
C44 P4 C38 C43 -153.5(2) . . . . ?
Pd P4 C38 C43 73.2(2) . . . . ?
P5 P4 C38 C43 10.0(2) . . . . ?
C43 C38 C39 C40 0.2(4) . . . . ?
P4 C38 C39 C40 173.8(2) . . . . ?
C38 C39 C40 C41 0.0(5) . . . . ?
C39 C40 C41 C42 -0.4(5) . . . . ?
C40 C41 C42 C43 0.5(5) . . . . ?
C41 C42 C43 C38 -0.3(4) . . . . ?
C39 C38 C43 C42 -0.1(4) . . . . ?
P4 C38 C43 C42 -173.8(2) . . . . ?
C62 P4 C44 C45 -78.9(2) . . . . ?
C38 P4 C44 C45 42.5(2) . . . . ?
Pd P4 C44 C45 174.80(17) . . . . ?
P5 P4 C44 C45 -119.85(19) . . . . ?
C62 P4 C44 C49 94.0(2) . . . . ?
C38 P4 C44 C49 -144.6(2) . . . . ?
Pd P4 C44 C49 -12.3(2) . . . . ?
P5 P4 C44 C49 53.1(2) . . . . ?
C49 C44 C45 C46 -0.7(4) . . . . ?
P4 C44 C45 C46 172.2(2) . . . . ?
C44 C45 C46 C47 0.9(4) . . . . ?
C45 C46 C47 C48 -0.6(4) . . . . ?
C46 C47 C48 C49 0.1(5) . . . . ?
C47 C48 C49 C44 0.1(4) . . . . ?
C45 C44 C49 C48 0.2(4) . . . . ?
P4 C44 C49 C48 -173.0(2) . . . . ?
C62 P5 C50 C51 96.8(2) . . . . ?
C56 P5 C50 C51 -140.3(2) . . . . ?
Pd P5 C50 C51 -9.9(2) . . . . ?
P4 P5 C50 C51 53.7(2) . . . . ?
C62 P5 C50 C55 -76.6(2) . . . . ?
C56 P5 C50 C55 46.3(2) . . . . ?
Pd P5 C50 C55 176.66(18) . . . . ?
P4 P5 C50 C55 -119.7(2) . . . . ?
C55 C50 C51 C52 0.8(4) . . . . ?
P5 C50 C51 C52 -172.8(2) . . . . ?
C50 C51 C52 C53 -0.3(4) . . . . ?
C51 C52 C53 C54 -0.5(4) . . . . ?
C52 C53 C54 C55 0.9(4) . . . . ?
C53 C54 C55 C50 -0.4(4) . . . . ?
C51 C50 C55 C54 -0.4(4) . . . . ?
P5 C50 C55 C54 172.9(2) . . . . ?
C62 P5 C56 C57 -33.8(2) . . . . ?
C50 P5 C56 C57 -156.3(2) . . . . ?
Pd P5 C56 C57 72.6(2) . . . . ?
P4 P5 C56 C57 8.7(3) . . . . ?
C62 P5 C56 C61 155.3(2) . . . . ?
C50 P5 C56 C61 32.8(2) . . . . ?
Pd P5 C56 C61 -98.3(2) . . . . ?
P4 P5 C56 C61 -162.25(17) . . . . ?
C61 C56 C57 C58 1.2(4) . . . . ?
P5 C56 C57 C58 -170.0(2) . . . . ?
C56 C57 C58 C59 -0.7(4) . . . . ?
C57 C58 C59 C60 -0.4(5) . . . . ?
C58 C59 C60 C61 0.9(5) . . . . ?
C59 C60 C61 C56 -0.4(4) . . . . ?
C57 C56 C61 C60 -0.7(4) . . . . ?
P5 C56 C61 C60 170.1(2) . . . . ?
O4 P6 C62 P5 12.0(2) . . . . ?
O6 P6 C62 P5 -115.25(16) . . . . ?
O5 P6 C62 P5 140.95(15) . . . . ?
O4 P6 C62 P4 -176.60(16) . . . . ?
O6 P6 C62 P4 56.1(2) . . . . ?
O5 P6 C62 P4 -47.7(2) . . . . ?
C56 P5 C62 P6 -62.75(19) . . . . ?
C50 P5 C62 P6 57.3(2) . . . . ?
Pd P5 C62 P6 177.87(15) . . . . ?
P4 P5 C62 P6 173.6(2) . . . . ?
C56 P5 C62 P4 123.70(12) . . . . ?
C50 P5 C62 P4 -116.25(12) . . . . ?
Pd P5 C62 P4 4.32(10) . . . . ?
C38 P4 C62 P6 -56.8(2) . . . . ?
C44 P4 C62 P6 60.8(2) . . . . ?
Pd P4 C62 P6 -177.23(17) . . . . ?
P5 P4 C62 P6 -172.9(3) . . . . ?
C38 P4 C62 P5 116.18(12) . . . . ?
C44 P4 C62 P5 -126.30(12) . . . . ?
Pd P4 C62 P5 -4.29(10) . . . . ?
P6 O6 C63 C68 -39.7(3) . . . . ?
P6 O6 C63 C64 144.0(2) . . . . ?
C68 C63 C64 C65 -0.9(4) . . . . ?
O6 C63 C64 C65 175.4(3) . . . . ?
C63 C64 C65 C66 1.3(5) . . . . ?
C64 C65 C66 C67 -0.5(5) . . . . ?
C65 C66 C67 C68 -0.9(5) . . . . ?
C64 C63 C68 C67 -0.5(4) . . . . ?
O6 C63 C68 C67 -176.5(2) . . . . ?
C66 C67 C68 C63 1.4(5) . . . . ?
P6 O5 C69 C74 104.0(2) . . . . ?
P6 O5 C69 C70 -81.1(3) . . . . ?
C74 C69 C70 C71 0.3(4) . . . . ?
O5 C69 C70 C71 -174.4(2) . . . . ?
C69 C70 C71 C72 1.3(4) . . . . ?
C70 C71 C72 C73 -2.1(5) . . . . ?
C71 C72 C73 C74 1.2(4) . . . . ?
C70 C69 C74 C73 -1.2(4) . . . . ?
O5 C69 C74 C73 173.6(2) . . . . ?
C72 C73 C74 C69 0.4(4) . . . . ?
